data_1530556
loop_
_publ_author_name
'Peacor, D.R.'
'Rouse, R.C.'

_publ_section_title
;
 Holdawayite, Mn6 (C O3)2 (O H)7 (Cl,O H), a structure containing anions
 in zeolite-like channels
;
_journal_name_full 'American Mineralogist'
_journal_page_first 637
_journal_page_last 642
_journal_volume 73
_journal_year 1988
_chemical_formula_sum 'C2 H7.15 Cl0.85 Mg0.42 Mn5.58 O13.15'
_chemical_name_systematic '(Mn5.58 Mg0.42) (C O3)2 (O H)7 (Cl0.85 (O H)0.15)'
_space_group_IT_number 12
_symmetry_space_group_name_Hall '-C 2y'
_symmetry_space_group_name_H-M 'C 1 2/m 1'
_cell_angle_alpha 90
_cell_angle_beta 111.15
_cell_angle_gamma 90
_cell_formula_units_Z 4
_cell_length_a 23.437
_cell_length_b 3.3137
_cell_length_c 16.618
_cell_volume 1203.670
_citation_journal_id_ASTM AMMIAY
_cod_data_source_file Peacor_AMMIAY_1988_1615.cif
_cod_data_source_block C2H7.15Cl0.85Mg0.42Mn5.58O13.15
_cod_original_cell_volume 1203.67
_cod_database_code 1530556

loop_
_symmetry_equiv_pos_as_xyz
x,y,z
-x,y,-z
-x,-y,-z
x,-y,z
x+1/2,y+1/2,z
-x+1/2,y+1/2,-z
-x+1/2,-y+1/2,-z
x+1/2,-y+1/2,z

loop_
_atom_site_label
_atom_site_type_symbol
_atom_site_fract_x
_atom_site_fract_y
_atom_site_fract_z
_atom_site_occupancy
_atom_site_U_iso_or_equiv
Cl1 Cl-1 0 0 0 0.23 0.0
Mg1 Mg+2 0.0965 0 0.2971 0.025 0.0
O1 O-2 0.7463 0 0.2973 1 0.0
Mn1 Mn+2 0.0965 0 0.2971 0.975 0.0
O12 O-2 0.2288 0 0.1302 1 0.0
O9 O-2 0.9331 0 0.3058 1 0.0
H2 H+1 0.596 0 0.019 1 0.0
H5 H+1 0.084 0 0.453 1 0.0
H7 H+1 0.109 0 0.148 1 0.0
O5 O-2 0.6311 0 0.0385 1 0.0
C1 C+4 0.7306 0 0.365 1 0.0
Mg2 Mg+2 0.844 0 0.3167 0.05 0.0
Cl5 Cl-1 0 0.1547 0 0.31 0.0
O6 O-2 0.5353 0 0.2458 1 0.0
O13 O-2 0.3291 0 0.2131 1 0.0
H3 H+1 0.943 0 0.106 1 0.0
O7 O-2 0.3658 0 0.4023 1 0.0
Mn2 Mn+2 0.435 0 0.2229 1 0.0
H4 H+1 0.401 0 0.423 1 0.0
Mn6 Mn+2 0.8374 0 0.0164 0.925 0.0
Cl2 Cl-1 0 0 0.5 0.24 0.0
O11 O-2 0.6732 0 0.3572 1 0.0
Mn3 Mn+2 0.844 0 0.3167 0.95 0.0
Mn4 Mn+2 0.6775 0 0.1729 0.75 0.0
H1 H+1 0.96 0 0.36 1 0.0
O10 O-2 0.1064 0 0.4269 1 0.0
C2 C+4 0.2858 0 0.1378 1 0.0
Mg5 Mg+2 0.8374 0 0.0164 0.075 0.0
Mg4 Mg+2 0.6661 0 0.4915 0.025 0.0
H6 H+1 0.534 0 0.183 1 0.0
O4 O-2 0.1255 0 0.1893 1 0.0
Mn5 Mn+2 0.6661 0 0.4915 0.975 0.0
O8 O-2 0.2984 0 0.0677 1 0.0
O2 O-2 0.7721 0 0.4421 1 0.0
Cl3 Cl-1 0 0.5 0.5 0.26 0.0
Mg3 Mg+2 0.6775 0 0.1729 0.25 0.0
Cl4 Cl-1 0 0.2625 0.5 0.17 0.0
O3 O-2 0.9187 0 0.1312 1 0.0
